data_4033675
loop_
_publ_author_name
'Bodzioch, Agnieszka'
'Pomik\/lo, Dominika'
'Celeda, Ma\/lgorzata'
'Pietrzak, Anna'
'Kaszy\'nski, Piotr'

_publ_section_title
;
 3-Substituted Benzo[ e][1,2,4]triazines: Synthesis and Electronic Effects
 of the C(3) Substituent.
;
_journal_issue 10
_journal_name_full 'The Journal of organic chemistry'
_journal_page_first 6377
_journal_page_last 6394
_journal_paper_doi 10.1021/acs.joc.9b00716
_journal_volume 84
_journal_year 2019
_chemical_formula_moiety 'C21 H14 N4 O2'
_chemical_formula_sum 'C21 H14 N4 O2'
_chemical_formula_weight 354.36
_space_group_crystal_system orthorhombic
_space_group_IT_number 29
_space_group_name_Hall 'P 2c -2ac'
_space_group_name_H-M_alt 'P c a 21'
_atom_sites_solution_hydrogens geom
_atom_sites_solution_primary other
_audit_creation_method SHELXL-2018/1
_audit_update_record
;
2018-10-16 deposited with the CCDC.	2019-03-12 downloaded from the CCDC.
;
_cell_angle_alpha 90
_cell_angle_beta 90
_cell_angle_gamma 90
_cell_formula_units_Z 4
_cell_length_a 34.9784(3)
_cell_length_b 5.04961(5)
_cell_length_c 9.52947(11)
_cell_measurement_reflns_used 19820
_cell_measurement_temperature 100(2)
_cell_measurement_theta_max 79.8950
_cell_measurement_theta_min 2.5430
_cell_volume 1683.16(3)
_computing_cell_refinement 'CrysAlisPro 1.171.39.45g (Rigaku OD, 2018)'
_computing_data_collection 'CrysAlisPro 1.171.39.45g (Rigaku OD, 2018)'
_computing_data_reduction 'CrysAlisPro 1.171.39.45g (Rigaku OD, 2018)'
_computing_structure_refinement 'SHELXL-2018/1 (Sheldrick, 2018)'
_computing_structure_solution 'ShelXT (Sheldrick, 2015)'
_diffrn_ambient_temperature 100(2)
_diffrn_measured_fraction_theta_full 1.001
_diffrn_measured_fraction_theta_max 1.000
_diffrn_measurement_device_type 'SuperNova, Dual, Cu at home/near, Pilatus 200K'
_diffrn_measurement_method '\w scans'
_diffrn_radiation_type CuK\a
_diffrn_radiation_wavelength 1.54184
_diffrn_reflns_av_R_equivalents 0.0399
_diffrn_reflns_av_unetI/netI 0.0203
_diffrn_reflns_Laue_measured_fraction_full 1.001
_diffrn_reflns_Laue_measured_fraction_max 1.000
_diffrn_reflns_limit_h_max 42
_diffrn_reflns_limit_h_min -42
_diffrn_reflns_limit_k_max 6
_diffrn_reflns_limit_k_min -6
_diffrn_reflns_limit_l_max 9
_diffrn_reflns_limit_l_min -11
_diffrn_reflns_number 29491
_diffrn_reflns_point_group_measured_fraction_full 0.958
_diffrn_reflns_point_group_measured_fraction_max 0.954
_diffrn_reflns_theta_full 67.684
_diffrn_reflns_theta_max 70.003
_diffrn_reflns_theta_min 2.526
_diffrn_source 'micro-focus sealed X-ray tube'
_exptl_absorpt_coefficient_mu 0.760
_exptl_absorpt_correction_T_max 1.00000
_exptl_absorpt_correction_T_min 0.86619
_exptl_absorpt_correction_type multi-scan
_exptl_absorpt_process_details
;
CrysAlisPro 1.171.39.45g (Rigaku Oxford Diffraction, 2018)
Empirical absorption correction using spherical harmonics,
 implemented in SCALE3 ABSPACK scaling algorithm.
;
_exptl_crystal_colour yellow
_exptl_crystal_density_diffrn 1.398
_exptl_crystal_description prism
_exptl_crystal_F_000 736
_exptl_crystal_size_max 0.144
_exptl_crystal_size_mid 0.039
_exptl_crystal_size_min 0.033
_refine_diff_density_max 0.121
_refine_diff_density_min -0.149
_refine_diff_density_rms 0.033
_refine_ls_abs_structure_details
;
 Flack x determined using 1284 quotients [(I+)-(I-)]/[(I+)+(I-)]
 (Parsons, Flack and Wagner, Acta Cryst. B69 (2013) 249-259).
;
_refine_ls_abs_structure_Flack 0.10(7)
_refine_ls_extinction_method none
_refine_ls_goodness_of_fit_ref 1.067
_refine_ls_hydrogen_treatment constr
_refine_ls_matrix_type full
_refine_ls_number_parameters 244
_refine_ls_number_reflns 3038
_refine_ls_number_restraints 1
_refine_ls_restrained_S_all 1.067
_refine_ls_R_factor_all 0.0248
_refine_ls_R_factor_gt 0.0240
_refine_ls_shift/su_max 0.001
_refine_ls_shift/su_mean 0.000
_refine_ls_structure_factor_coef Fsqd
_refine_ls_weighting_details 'w=1/[\s^2^(Fo^2^)+(0.0334P)^2^+0.2498P] where P=(Fo^2^+2Fc^2^)/3'
_refine_ls_weighting_scheme calc
_refine_ls_wR_factor_gt 0.0590
_refine_ls_wR_factor_ref 0.0595
_reflns_Friedel_coverage 0.789
_reflns_Friedel_fraction_full 0.910
_reflns_Friedel_fraction_max 0.901
_reflns_number_gt 2963
_reflns_number_total 3038
_reflns_threshold_expression 'I > 2\s(I)'
_cod_data_source_file jo9b00716_si_004.cif
_cod_data_source_block r7
_cod_original_cell_volume 1683.17(3)
_cod_database_code 4033675
_shelx_shelxl_version_number 2018/1
_shelx_space_group_comment
;
The symmetry employed for this shelxl refinement is uniquely defined
by the following loop, which should always be used as a source of
symmetry information in preference to the above space-group names.
They are only intended as comments.
;

loop_
_space_group_symop_operation_xyz
'x, y, z'
'-x, -y, z+1/2'
'-x+1/2, y, z+1/2'
'x+1/2, -y, z'

loop_
_atom_site_label
_atom_site_type_symbol
_atom_site_fract_x
_atom_site_fract_y
_atom_site_fract_z
_atom_site_U_iso_or_equiv
_atom_site_adp_type
_atom_site_occupancy
_atom_site_site_symmetry_order
_atom_site_calc_flag
_atom_site_refinement_flags_posn
_atom_site_refinement_flags_adp
N3 N 0.31752(4) 0.9626(3) -0.03916(16) 0.0157(3) Uani 1 1 d . .
C2 C 0.26134(4) 0.7441(3) -0.1245(2) 0.0162(3) Uani 1 1 d . .
N1 N 0.31994(4) 0.6094(3) -0.20887(16) 0.0173(3) Uani 1 1 d . .
O1 O 0.37340(3) 0.9741(3) -0.34883(14) 0.0220(3) Uani 1 1 d . .
N2 N 0.28260(4) 0.5842(3) -0.20958(17) 0.0181(3) Uani 1 1 d . .
N4 N 0.37590(4) 0.8089(3) -0.12627(15) 0.0155(3) Uani 1 1 d . .
O2 O 0.42151(3) 1.0262(2) 0.00057(13) 0.0192(3) Uani 1 1 d . .
C3 C 0.22101(5) 0.7144(3) -0.1244(2) 0.0197(3) Uani 1 1 d . .
H3 H 0.209192 0.585621 -0.182711 0.024 Uiso 1 1 calc R U
C7 C 0.27866(4) 0.9365(3) -0.03754(18) 0.0153(3) Uani 1 1 d . .
C13 C 0.48989(5) 0.5471(4) -0.2311(2) 0.0226(4) Uani 1 1 d . .
H13 H 0.502000 0.404734 -0.183470 0.027 Uiso 1 1 calc R U
C8 C 0.39275(5) 0.8773(3) -0.25701(18) 0.0163(3) Uani 1 1 d . .
C4 C 0.19940(5) 0.8722(3) -0.0400(2) 0.0200(4) Uani 1 1 d . .
H4 H 0.172412 0.851433 -0.038856 0.024 Uiso 1 1 calc R U
C14 C 0.45155(5) 0.6021(3) -0.2057(2) 0.0191(4) Uani 1 1 d . .
H14 H 0.437406 0.497359 -0.141198 0.023 Uiso 1 1 calc R U
C18 C 0.40018(5) 0.5966(4) 0.3680(2) 0.0214(4) Uani 1 1 d . .
H18 H 0.412896 0.638369 0.453317 0.026 Uiso 1 1 calc R U
C10 C 0.45467(5) 0.9633(3) -0.37182(19) 0.0188(4) Uani 1 1 d . .
H10 H 0.442607 1.104799 -0.420329 0.023 Uiso 1 1 calc R U
C6 C 0.25568(5) 1.0995(3) 0.0485(2) 0.0188(4) Uani 1 1 d . .
H6 H 0.267071 1.229688 0.107122 0.023 Uiso 1 1 calc R U
C5 C 0.21673(5) 1.0678(3) 0.0465(2) 0.0195(4) Uani 1 1 d . .
H5 H 0.201144 1.177800 0.103668 0.023 Uiso 1 1 calc R U
C1 C 0.33521(4) 0.7985(3) -0.12272(18) 0.0145(3) Uani 1 1 d . .
C11 C 0.49295(5) 0.9067(4) -0.3967(2) 0.0224(4) Uani 1 1 d . .
H11 H 0.507065 1.009615 -0.462102 0.027 Uiso 1 1 calc R U
C15 C 0.39668(4) 0.8582(3) 0.00010(18) 0.0147(3) Uani 1 1 d . .
C21 C 0.36395(4) 0.4676(3) 0.11693(19) 0.0168(3) Uani 1 1 d . .
H21 H 0.352042 0.420627 0.030853 0.020 Uiso 1 1 calc R U
C9 C 0.43398(4) 0.8125(3) -0.27571(18) 0.0161(3) Uani 1 1 d . .
C20 C 0.35763(5) 0.3168(3) 0.23600(19) 0.0189(4) Uani 1 1 d . .
H20 H 0.340977 0.168429 0.231576 0.023 Uiso 1 1 calc R U
C16 C 0.38790(4) 0.6895(3) 0.12346(18) 0.0157(3) Uani 1 1 d . .
C19 C 0.37544(5) 0.3806(3) 0.3621(2) 0.0208(4) Uani 1 1 d . .
H19 H 0.370768 0.277450 0.443699 0.025 Uiso 1 1 calc R U
C12 C 0.51056(5) 0.6996(4) -0.3259(2) 0.0232(4) Uani 1 1 d . .
H12 H 0.536799 0.662089 -0.342301 0.028 Uiso 1 1 calc R U
C17 C 0.40627(4) 0.7505(3) 0.24989(18) 0.0182(4) Uani 1 1 d . .
H17 H 0.423007 0.898334 0.254655 0.022 Uiso 1 1 calc R U

loop_
_atom_site_aniso_label
_atom_site_aniso_U_11
_atom_site_aniso_U_22
_atom_site_aniso_U_33
_atom_site_aniso_U_23
_atom_site_aniso_U_13
_atom_site_aniso_U_12
N3 0.0136(6) 0.0186(7) 0.0151(7) 0.0011(6) -0.0006(6) -0.0003(5)
C2 0.0160(8) 0.0179(7) 0.0147(8) 0.0026(7) -0.0001(7) -0.0005(6)
N1 0.0130(6) 0.0211(7) 0.0179(8) -0.0007(6) -0.0005(6) -0.0014(5)
O1 0.0159(5) 0.0316(7) 0.0186(7) 0.0055(6) -0.0020(5) -0.0005(5)
N2 0.0134(6) 0.0224(7) 0.0184(8) -0.0010(6) 0.0001(6) -0.0023(5)
N4 0.0108(6) 0.0212(7) 0.0144(7) 0.0002(6) -0.0003(5) -0.0006(5)
O2 0.0147(5) 0.0227(6) 0.0200(7) -0.0028(5) 0.0000(5) -0.0038(4)
C3 0.0154(8) 0.0238(8) 0.0200(9) -0.0004(8) -0.0014(7) -0.0039(6)
C7 0.0137(8) 0.0169(8) 0.0152(9) 0.0036(6) -0.0007(7) -0.0005(6)
C13 0.0202(9) 0.0211(9) 0.0265(11) 0.0002(7) 0.0014(8) 0.0035(7)
C8 0.0151(7) 0.0180(8) 0.0157(9) 0.0001(7) -0.0013(7) -0.0027(6)
C4 0.0123(7) 0.0263(9) 0.0214(10) 0.0047(7) -0.0005(7) -0.0012(7)
C14 0.0184(8) 0.0199(8) 0.0190(9) -0.0001(7) 0.0014(7) -0.0009(6)
C18 0.0219(8) 0.0256(8) 0.0167(9) -0.0023(7) -0.0025(7) 0.0046(7)
C10 0.0166(8) 0.0212(8) 0.0185(10) -0.0004(7) -0.0006(7) -0.0014(6)
C6 0.0186(8) 0.0185(8) 0.0193(9) -0.0004(7) -0.0001(7) 0.0001(7)
C5 0.0171(8) 0.0216(8) 0.0198(9) 0.0024(7) 0.0035(7) 0.0035(6)
C1 0.0126(7) 0.0177(8) 0.0132(8) 0.0024(7) -0.0007(6) -0.0009(6)
C11 0.0165(8) 0.0259(9) 0.0249(11) 0.0003(8) 0.0046(7) -0.0045(7)
C15 0.0099(6) 0.0186(8) 0.0155(9) -0.0026(7) 0.0005(6) 0.0021(6)
C21 0.0136(7) 0.0190(8) 0.0179(9) -0.0015(7) -0.0014(6) 0.0021(6)
C9 0.0140(7) 0.0193(8) 0.0151(8) -0.0042(7) -0.0010(7) -0.0029(6)
C20 0.0163(7) 0.0178(8) 0.0227(9) 0.0015(7) 0.0018(7) 0.0020(6)
C16 0.0128(7) 0.0178(8) 0.0165(8) -0.0016(7) 0.0003(6) 0.0041(6)
C19 0.0218(8) 0.0226(9) 0.0179(10) 0.0018(7) 0.0029(7) 0.0038(7)
C12 0.0132(7) 0.0262(9) 0.0301(11) -0.0046(8) 0.0026(7) -0.0001(7)
C17 0.0156(7) 0.0201(8) 0.0191(9) -0.0034(6) -0.0009(7) 0.0021(6)

loop_
_atom_type_symbol
_atom_type_description
_atom_type_scat_dispersion_real
_atom_type_scat_dispersion_imag
_atom_type_scat_source
C C 0.0181 0.0091 'International Tables Vol C Tables 4.2.6.8 and 6.1.1.4'
H H 0.0000 0.0000 'International Tables Vol C Tables 4.2.6.8 and 6.1.1.4'
N N 0.0311 0.0180 'International Tables Vol C Tables 4.2.6.8 and 6.1.1.4'
O O 0.0492 0.0322 'International Tables Vol C Tables 4.2.6.8 and 6.1.1.4'

loop_
_geom_angle_atom_site_label_1
_geom_angle_atom_site_label_2
_geom_angle_atom_site_label_3
_geom_angle
C1 N3 C7 114.68(14)
N2 C2 C7 121.42(14)
N2 C2 C3 118.66(15)
C7 C2 C3 119.92(15)
N2 N1 C1 117.37(13)
N1 N2 C2 118.80(14)
C8 N4 C1 116.38(13)
C8 N4 C15 119.06(12)
C1 N4 C15 119.66(13)
C4 C3 C2 119.37(16)
C4 C3 H3 120.3
C2 C3 H3 120.3
N3 C7 C6 121.11(15)
N3 C7 C2 119.10(15)
C6 C7 C2 119.79(14)
C12 C13 C14 120.27(17)
C12 C13 H13 119.9
C14 C13 H13 119.9
O1 C8 N4 120.02(14)
O1 C8 C9 122.96(16)
N4 C8 C9 116.96(14)
C3 C4 C5 120.83(15)
C3 C4 H4 119.6
C5 C4 H4 119.6
C13 C14 C9 119.54(16)
C13 C14 H14 120.2
C9 C14 H14 120.2
C17 C18 C19 120.11(17)
C17 C18 H18 119.9
C19 C18 H18 119.9
C11 C10 C9 120.01(16)
C11 C10 H10 120.0
C9 C10 H10 120.0
C5 C6 C7 119.26(16)
C5 C6 H6 120.4
C7 C6 H6 120.4
C6 C5 C4 120.83(16)
C6 C5 H5 119.6
C4 C5 H5 119.6
N3 C1 N1 128.61(14)
N3 C1 N4 117.69(14)
N1 C1 N4 113.69(13)
C12 C11 C10 119.98(16)
C12 C11 H11 120.0
C10 C11 H11 120.0
O2 C15 N4 119.28(15)
O2 C15 C16 123.11(15)
N4 C15 C16 117.54(13)
C20 C21 C16 119.95(16)
C20 C21 H21 120.0
C16 C21 H21 120.0
C10 C9 C14 120.05(15)
C10 C9 C8 117.48(15)
C14 C9 C8 122.41(15)
C21 C20 C19 120.61(16)
C21 C20 H20 119.7
C19 C20 H20 119.7
C17 C16 C21 119.26(16)
C17 C16 C15 117.43(14)
C21 C16 C15 123.23(15)
C20 C19 C18 119.62(17)
C20 C19 H19 120.2
C18 C19 H19 120.2
C11 C12 C13 120.14(16)
C11 C12 H12 119.9
C13 C12 H12 119.9
C18 C17 C16 120.41(16)
C18 C17 H17 119.8
C16 C17 H17 119.8

loop_
_geom_bond_atom_site_label_1
_geom_bond_atom_site_label_2
_geom_bond_distance
N3 C1 1.305(2)
N3 C7 1.3657(19)
C2 N2 1.365(2)
C2 C7 1.413(2)
C2 C3 1.419(2)
N1 N2 1.3121(19)
N1 C1 1.368(2)
O1 C8 1.209(2)
N4 C8 1.421(2)
N4 C1 1.4244(19)
N4 C15 1.428(2)
O2 C15 1.214(2)
C3 C4 1.361(3)
C3 H3 0.9500
C7 C6 1.413(2)
C13 C12 1.390(3)
C13 C14 1.391(2)
C13 H13 0.9500
C8 C9 1.489(2)
C4 C5 1.422(3)
C4 H4 0.9500
C14 C9 1.397(2)
C14 H14 0.9500
C18 C17 1.384(3)
C18 C19 1.393(3)
C18 H18 0.9500
C10 C11 1.389(2)
C10 C9 1.394(2)
C10 H10 0.9500
C6 C5 1.372(2)
C6 H6 0.9500
C5 H5 0.9500
C11 C12 1.388(3)
C11 H11 0.9500
C15 C16 1.484(2)
C21 C20 1.384(3)
C21 C16 1.400(2)
C21 H21 0.9500
C20 C19 1.392(3)
C20 H20 0.9500
C16 C17 1.400(2)
C19 H19 0.9500
C12 H12 0.9500
C17 H17 0.9500
